data_1553241
loop_
_publ_author_name
'Sisto, Thomas J.'
'Zakharov, Lev N.'
'White, Brittany M.'
'Jasti, Ramesh'

_publ_section_title
;
 Towards pi-extended cycloparaphenylenes as seeds for CNT growth:
 investigating strain relieving ring-openings and rearrangements.
;
_journal_issue 6
_journal_name_full 'Chemical science'
_journal_page_first 3681
_journal_page_last 3688
_journal_paper_doi 10.1039/c5sc04218f
_journal_volume 7
_journal_year 2016
_chemical_formula_sum 'C49 H34 Cl2'
_chemical_formula_weight 693.66
_space_group_crystal_system orthorhombic
_space_group_IT_number 39
_space_group_name_Hall 'A 2 -2b'
_space_group_name_H-M_alt 'A e m 2'
_atom_sites_solution_hydrogens geom
_audit_creation_method SHELXL-2013
_audit_update_record
;
2015-06-02 deposited with the CCDC.
2016-02-11 downloaded from the CCDC.
;
_cell_angle_alpha 90
_cell_angle_beta 90
_cell_angle_gamma 90
_cell_formula_units_Z 4
_cell_length_a 13.3249(9)
_cell_length_b 26.5982(15)
_cell_length_c 10.0862(6)
_cell_measurement_reflns_used 3839
_cell_measurement_temperature 173(2)
_cell_measurement_theta_max 66.64
_cell_measurement_theta_min 3.32
_cell_volume 3574.7(4)
_computing_cell_refinement 'Bruker SAINT'
_computing_data_collection 'Bruker APEX2'
_computing_data_reduction 'Bruker SAINT'
_computing_molecular_graphics 'Bruker SHELXTL'
_computing_publication_material 'Bruker SHELXTL'
_computing_structure_refinement 'SHELXL-2013 (Sheldrick 2013)'
_computing_structure_solution 'SHELXS-97 (Sheldrick 2008)'
_diffrn_ambient_temperature 173(2)
_diffrn_measured_fraction_theta_full 0.981
_diffrn_measured_fraction_theta_max 0.998
_diffrn_measurement_device_type 'Bruker APEX-II CCD'
_diffrn_measurement_method '\f and \w scans'
_diffrn_radiation_type CuK\a
_diffrn_radiation_wavelength 1.54178
_diffrn_reflns_av_R_equivalents 0.0413
_diffrn_reflns_av_unetI/netI 0.0349
_diffrn_reflns_Laue_measured_fraction_full 0.981
_diffrn_reflns_Laue_measured_fraction_max 0.998
_diffrn_reflns_limit_h_max 15
_diffrn_reflns_limit_h_min -15
_diffrn_reflns_limit_k_max 31
_diffrn_reflns_limit_k_min -31
_diffrn_reflns_limit_l_max 12
_diffrn_reflns_limit_l_min -7
_diffrn_reflns_number 10794
_diffrn_reflns_point_group_measured_fraction_full 0.980
_diffrn_reflns_point_group_measured_fraction_max 0.999
_diffrn_reflns_theta_full 67.679
_diffrn_reflns_theta_max 66.674
_diffrn_reflns_theta_min 3.317
_diffrn_source 'micro-tube Incoatec I\mS'
_exptl_absorpt_coefficient_mu 1.892
_exptl_absorpt_correction_T_max 0.7528
_exptl_absorpt_correction_T_min 0.6308
_exptl_absorpt_correction_type multi-scan
_exptl_absorpt_process_details SADABS
_exptl_crystal_colour colorless
_exptl_crystal_density_diffrn 1.289
_exptl_crystal_description plate
_exptl_crystal_F_000 1448
_exptl_crystal_size_max 0.230
_exptl_crystal_size_mid 0.110
_exptl_crystal_size_min 0.030
_refine_diff_density_max 0.973
_refine_diff_density_min -0.342
_refine_diff_density_rms 0.080
_refine_ls_abs_structure_details
;
 Refined as an inversion twin.
;
_refine_ls_abs_structure_Flack 0.24(6)
_refine_ls_extinction_method none
_refine_ls_goodness_of_fit_ref 1.068
_refine_ls_hydrogen_treatment constr
_refine_ls_matrix_type full
_refine_ls_number_parameters 239
_refine_ls_number_reflns 2516
_refine_ls_number_restraints 5
_refine_ls_restrained_S_all 1.073
_refine_ls_R_factor_all 0.0809
_refine_ls_R_factor_gt 0.0750
_refine_ls_shift/su_max 0.000
_refine_ls_shift/su_mean 0.000
_refine_ls_structure_factor_coef Fsqd
_refine_ls_weighting_details 'w=1/[\s^2^(Fo^2^)+(0.1601P)^2^+3.7722P] where P=(Fo^2^+2Fc^2^)/3'
_refine_ls_weighting_scheme calc
_refine_ls_wR_factor_gt 0.2148
_refine_ls_wR_factor_ref 0.2231
_reflns_Friedel_coverage 0.877
_reflns_Friedel_fraction_full 0.979
_reflns_Friedel_fraction_max 0.999
_reflns_number_gt 2247
_reflns_number_total 2516
_reflns_threshold_expression 'I > 2\s(I)'
_cod_data_source_file c5sc04218f2.cif
_cod_data_source_block jasti22
_cod_original_sg_symbol_Hall 'A 2 -2c'
_cod_original_sg_symbol_H-M 'A b m 2'
_cod_database_code 1553241
_shelx_space_group_comment
;
The symmetry employed for this shelxl refinement is uniquely defined
by the following loop, which should always be used as a source of
symmetry information in preference to the above space-group names.
They are only intended as comments.
;
_shelx_estimated_absorpt_t_min 0.670
_shelx_estimated_absorpt_t_max 0.945
_shelxl_version_number 2013-4

loop_
_space_group_symop_operation_xyz
'x, y, z'
'-x, -y, z'
'-x, y+1/2, z'
'x, -y+1/2, z'
'x, y+1/2, z+1/2'
'-x, -y+1/2, z+1/2'
'-x, y+1, z+1/2'
'x, -y+1, z+1/2'

loop_
_atom_site_label
_atom_site_type_symbol
_atom_site_fract_x
_atom_site_fract_y
_atom_site_fract_z
_atom_site_U_iso_or_equiv
_atom_site_adp_type
_atom_site_occupancy
_atom_site_site_symmetry_order
_atom_site_calc_flag
_atom_site_refinement_flags_posn
_atom_site_refinement_flags_adp
_atom_site_refinement_flags_occupancy
C1 C 0.7000(4) 0.50933(17) 0.7743(6) 0.0329(12) Uani 1 1 d . . .
C2 C 0.6515(4) 0.5553(2) 0.7530(6) 0.0386(12) Uani 1 1 d . . .
H2A H 0.5828 0.5557 0.7277 0.046 Uiso 1 1 calc R U .
C3 C 0.7020(5) 0.59996(19) 0.7683(7) 0.0446(14) Uani 1 1 d . . .
H3A H 0.6690 0.6309 0.7504 0.054 Uiso 1 1 calc R U .
C4 C 0.8014(5) 0.5998(2) 0.8098(7) 0.0425(14) Uani 1 1 d . . .
H4A H 0.8361 0.6307 0.8219 0.051 Uiso 1 1 calc R U .
C5 C 0.8501(4) 0.5544(2) 0.8337(6) 0.0388(13) Uani 1 1 d . . .
H5A H 0.9176 0.5544 0.8637 0.047 Uiso 1 1 calc R U .
C6 C 0.8006(4) 0.50933(17) 0.8141(6) 0.0332(12) Uani 1 1 d . . .
C7 C 0.6464(3) 0.45988(18) 0.7627(6) 0.0314(11) Uani 1 1 d . . .
C8 C 0.6282(4) 0.43657(19) 0.6417(6) 0.0384(13) Uani 1 1 d . . .
H8A H 0.6364 0.4548 0.5614 0.046 Uiso 1 1 calc R U .
C9 C 0.5982(4) 0.3869(2) 0.6384(7) 0.0454(15) Uani 1 1 d . . .
H9A H 0.5865 0.3714 0.5550 0.055 Uiso 1 1 calc R U .
C10 C 0.5847(4) 0.35897(18) 0.7530(7) 0.0436(15) Uani 1 1 d . . .
C11 C 0.5947(4) 0.38408(19) 0.8734(7) 0.0410(14) Uani 1 1 d . . .
H11A H 0.5811 0.3667 0.9537 0.049 Uiso 1 1 calc R U .
C12 C 0.6240(4) 0.4339(2) 0.8783(6) 0.0400(13) Uani 1 1 d . . .
H12A H 0.6289 0.4505 0.9614 0.048 Uiso 1 1 calc R U .
C13 C 0.5729(4) 0.30340(19) 0.7540(9) 0.0495(17) Uani 1 1 d . . .
C14 C 0.5165(5) 0.2760(2) 0.6672(9) 0.064(2) Uani 1 1 d . . .
H14A H 0.4758 0.2932 0.6046 0.076 Uiso 1 1 calc R U .
C15 C 0.6246(6) 0.2761(2) 0.8509(10) 0.066(2) Uani 1 1 d . . .
H15A H 0.6603 0.2937 0.9180 0.079 Uiso 1 1 calc R U .
C16 C 0.8518(4) 0.45951(18) 0.8347(6) 0.0345(12) Uani 1 1 d . . .
C17 C 0.8668(4) 0.4389(2) 0.9589(6) 0.0400(13) Uani 1 1 d . . .
H17A H 0.8561 0.4590 1.0355 0.048 Uiso 1 1 calc R U .
C18 C 0.8972(4) 0.38901(18) 0.9736(6) 0.0392(13) Uani 1 1 d . . .
H18A H 0.9070 0.3756 1.0600 0.047 Uiso 1 1 calc R U .
C19 C 0.9134(4) 0.35849(19) 0.8631(6) 0.0365(13) Uani 1 1 d . . .
C20 C 0.9069(5) 0.3811(2) 0.7387(7) 0.0449(15) Uani 1 1 d . . .
H20A H 0.9247 0.3622 0.6624 0.054 Uiso 1 1 calc R U .
C21 C 0.8753(5) 0.43025(19) 0.7232(6) 0.0381(13) Uani 1 1 d . . .
H21A H 0.8694 0.4442 0.6369 0.046 Uiso 1 1 calc R U .
C22 C 0.9276(4) 0.30316(18) 0.8749(7) 0.0398(14) Uani 1 1 d . . .
C23 C 0.8784(4) 0.27621(19) 0.9738(7) 0.0430(14) Uani 1 1 d . . .
H23A H 0.8443 0.2938 1.0424 0.052 Uiso 1 1 calc R U .
C24 C 0.9803(4) 0.27581(18) 0.7828(7) 0.0437(14) Uani 1 1 d . . .
H24A H 1.0178 0.2931 0.7171 0.052 Uiso 1 1 calc R U .
C1S C 0.7920(15) 0.2500 0.4535(18) 0.093(5) Uiso 0.74 2 d DS . P
C1SA C 0.710(3) 0.2500 0.463(2) 0.091(15) Uiso 0.26 2 d DS . P
Cl1 Cl 0.7718(2) 0.19647(8) 0.5377(4) 0.0742(9) Uani 0.6667 1 d D . P
Cl2 Cl 0.7387(4) 0.2500 0.2913(6) 0.0851(14) Uani 0.6666 2 d DS T P

loop_
_atom_site_aniso_label
_atom_site_aniso_U_11
_atom_site_aniso_U_22
_atom_site_aniso_U_33
_atom_site_aniso_U_23
_atom_site_aniso_U_13
_atom_site_aniso_U_12
C1 0.038(3) 0.029(3) 0.032(3) -0.001(2) 0.006(2) 0.0012(19)
C2 0.043(3) 0.038(3) 0.035(3) -0.001(2) -0.001(3) 0.002(2)
C3 0.055(3) 0.029(2) 0.049(4) 0.001(3) 0.007(3) 0.006(2)
C4 0.055(3) 0.031(3) 0.042(3) -0.003(2) 0.007(3) -0.008(2)
C5 0.040(3) 0.034(3) 0.042(3) -0.002(2) 0.006(3) -0.006(2)
C6 0.042(3) 0.030(3) 0.028(3) -0.003(2) 0.001(2) 0.000(2)
C7 0.027(2) 0.033(2) 0.034(3) 0.002(2) 0.004(2) -0.0009(19)
C8 0.041(3) 0.033(2) 0.042(3) 0.001(3) -0.002(3) 0.001(2)
C9 0.048(3) 0.035(3) 0.052(4) -0.009(3) -0.007(3) 0.005(2)
C10 0.033(3) 0.030(3) 0.067(4) -0.005(3) -0.006(3) 0.002(2)
C11 0.044(3) 0.032(3) 0.046(4) 0.006(3) 0.010(3) -0.003(2)
C12 0.045(3) 0.036(3) 0.039(3) -0.001(3) 0.007(3) -0.002(2)
C13 0.037(3) 0.032(3) 0.079(5) -0.001(3) -0.008(3) 0.001(2)
C14 0.054(4) 0.043(3) 0.094(7) -0.001(3) -0.015(4) 0.001(3)
C15 0.071(5) 0.045(4) 0.080(6) -0.005(3) -0.016(4) -0.006(3)
C16 0.032(3) 0.031(3) 0.041(3) 0.001(2) -0.001(3) -0.006(2)
C17 0.047(3) 0.037(3) 0.036(3) -0.003(3) 0.000(3) -0.002(2)
C18 0.046(3) 0.033(3) 0.039(3) 0.000(2) -0.011(3) 0.000(2)
C19 0.033(3) 0.033(3) 0.044(3) -0.001(2) 0.000(2) 0.000(2)
C20 0.045(3) 0.041(3) 0.049(4) -0.009(3) 0.005(3) -0.001(2)
C21 0.047(3) 0.033(3) 0.035(3) -0.001(2) 0.004(2) 0.001(2)
C22 0.034(3) 0.033(3) 0.053(4) 0.001(3) -0.003(3) 0.000(2)
C23 0.049(3) 0.036(3) 0.043(3) -0.003(3) 0.005(3) 0.004(2)
C24 0.037(3) 0.036(3) 0.058(4) 0.006(3) 0.010(3) 0.002(2)
Cl1 0.114(2) 0.0319(9) 0.0767(19) 0.0080(12) 0.0218(19) 0.0046(11)
Cl2 0.109(3) 0.064(2) 0.082(3) 0.000 -0.037(3) 0.000

loop_
_atom_type_symbol
_atom_type_description
_atom_type_scat_dispersion_real
_atom_type_scat_dispersion_imag
_atom_type_scat_source
C C 0.0181 0.0091 'International Tables Vol C Tables 4.2.6.8 and 6.1.1.4'
H H 0.0000 0.0000 'International Tables Vol C Tables 4.2.6.8 and 6.1.1.4'
Cl Cl 0.3639 0.7018 'International Tables Vol C Tables 4.2.6.8 and 6.1.1.4'

loop_
_geom_angle_atom_site_label_1
_geom_angle_atom_site_label_2
_geom_angle_atom_site_label_3
_geom_angle
_geom_angle_site_symmetry_1
_geom_angle_site_symmetry_3
C6 C1 C2 119.1(5) . .
C6 C1 C7 118.5(4) . .
C2 C1 C7 122.3(5) . .
C3 C2 C1 120.8(5) . .
C3 C2 H2A 119.6 . .
C1 C2 H2A 119.6 . .
C2 C3 C4 119.9(5) . .
C2 C3 H3A 120.1 . .
C4 C3 H3A 120.1 . .
C3 C4 C5 120.0(5) . .
C3 C4 H4A 120.0 . .
C5 C4 H4A 120.0 . .
C6 C5 C4 120.4(5) . .
C6 C5 H5A 119.8 . .
C4 C5 H5A 119.8 . .
C5 C6 C1 119.8(5) . .
C5 C6 C16 121.9(5) . .
C1 C6 C16 118.3(4) . .
C12 C7 C8 118.6(4) . .
C12 C7 C1 118.2(5) . .
C8 C7 C1 122.8(5) . .
C9 C8 C7 119.9(6) . .
C9 C8 H8A 120.1 . .
C7 C8 H8A 120.1 . .
C8 C9 C10 122.0(6) . .
C8 C9 H9A 119.0 . .
C10 C9 H9A 119.0 . .
C9 C10 C11 117.3(5) . .
C9 C10 C13 123.5(6) . .
C11 C10 C13 118.8(6) . .
C12 C11 C10 121.2(6) . .
C12 C11 H11A 119.4 . .
C10 C11 H11A 119.4 . .
C11 C12 C7 120.5(6) . .
C11 C12 H12A 119.7 . .
C7 C12 H12A 119.7 . .
C14 C13 C15 116.2(6) . .
C14 C13 C10 125.9(6) . .
C15 C13 C10 117.9(6) . .
C13 C14 C14 122.3(4) . 4
C13 C14 H14A 118.8 . .
C14 C14 H14A 118.8 4 .
C15 C15 C13 121.2(4) 4 .
C15 C15 H15A 119.4 4 .
C13 C15 H15A 119.4 . .
C17 C16 C21 118.3(5) . .
C17 C16 C6 122.7(5) . .
C21 C16 C6 118.6(5) . .
C16 C17 C18 121.1(6) . .
C16 C17 H17A 119.5 . .
C18 C17 H17A 119.5 . .
C17 C18 C19 120.9(6) . .
C17 C18 H18A 119.6 . .
C19 C18 H18A 119.6 . .
C20 C19 C18 117.2(5) . .
C20 C19 C22 120.5(5) . .
C18 C19 C22 122.1(6) . .
C21 C20 C19 122.0(5) . .
C21 C20 H20A 119.0 . .
C19 C20 H20A 119.0 . .
C20 C21 C16 120.1(5) . .
C20 C21 H21A 120.0 . .
C16 C21 H21A 120.0 . .
C24 C22 C23 116.9(5) . .
C24 C22 C19 122.3(6) . .
C23 C22 C19 120.4(5) . .
C22 C23 C23 121.0(3) . 4
C22 C23 H23A 119.5 . .
C23 C23 H23A 119.5 4 .
C22 C24 C24 122.0(3) . 4
C22 C24 H24A 119.0 . .
C24 C24 H24A 119.0 4 .
C1SA C1S Cl1 78.4(10) . .
C1SA C1S Cl1 78.4(10) . 4
Cl1 C1S Cl1 115.9(11) . 4
C1SA C1S Cl2 71.3(15) . .
Cl1 C1S Cl2 113.6(7) . .
Cl1 C1S Cl2 113.6(7) 4 .
C1S C1SA Cl2 72.6(17) . .
C1S C1SA Cl1 65.1(13) . .
Cl2 C1SA Cl1 108.0(13) . .
C1S C1SA Cl1 65.1(13) . 4
Cl2 C1SA Cl1 108.0(13) . 4
Cl1 C1SA Cl1 103.5(16) . 4
C1S Cl1 C1SA 36.5(13) . .
C1SA Cl2 C1S 36.1(14) . .

loop_
_geom_bond_atom_site_label_1
_geom_bond_atom_site_label_2
_geom_bond_distance
_geom_bond_site_symmetry_2
C1 C6 1.400(7) .
C1 C2 1.400(7) .
C1 C7 1.501(6) .
C2 C3 1.374(8) .
C2 H2A 0.9500 .
C3 C4 1.389(9) .
C3 H3A 0.9500 .
C4 C5 1.391(8) .
C4 H4A 0.9500 .
C5 C6 1.383(7) .
C5 H5A 0.9500 .
C6 C16 1.505(7) .
C7 C12 1.387(9) .
C7 C8 1.391(9) .
C8 C9 1.381(7) .
C8 H8A 0.9500 .
C9 C10 1.386(9) .
C9 H9A 0.9500 .
C10 C11 1.392(9) .
C10 C13 1.487(7) .
C11 C12 1.383(8) .
C11 H11A 0.9500 .
C12 H12A 0.9500 .
C13 C14 1.364(10) .
C13 C15 1.399(11) .
C14 C14 1.381(11) 4
C14 H14A 0.9500 .
C15 C15 1.390(13) 4
C15 H15A 0.9500 .
C16 C17 1.382(9) .
C16 C21 1.403(8) .
C17 C18 1.395(7) .
C17 H17A 0.9500 .
C18 C19 1.396(8) .
C18 H18A 0.9500 .
C19 C20 1.394(9) .
C19 C22 1.488(7) .
C20 C21 1.381(8) .
C20 H20A 0.9500 .
C21 H21A 0.9500 .
C22 C24 1.373(9) .
C22 C23 1.393(9) .
C23 C23 1.394(10) 4
C23 H23A 0.9500 .
C24 C24 1.373(9) 4
C24 H24A 0.9500 .
C1S C1SA 1.10(4) .
C1S Cl1 1.680(10) .
C1S Cl1 1.680(10) 4
C1S Cl2 1.784(17) .
C1SA Cl2 1.77(2) .
C1SA Cl1 1.81(2) .
C1SA Cl1 1.81(2) 4

loop_
_geom_torsion_atom_site_label_1
_geom_torsion_atom_site_label_2
_geom_torsion_atom_site_label_3
_geom_torsion_atom_site_label_4
_geom_torsion
_geom_torsion_site_symmetry_1
_geom_torsion_site_symmetry_4
C6 C1 C2 C3 1.2(9) . .
C7 C1 C2 C3 178.1(6) . .
C1 C2 C3 C4 -2.3(10) . .
C2 C3 C4 C5 1.1(9) . .
C3 C4 C5 C6 1.2(9) . .
C4 C5 C6 C1 -2.2(8) . .
C4 C5 C6 C16 178.0(6) . .
C2 C1 C6 C5 1.1(7) . .
C7 C1 C6 C5 -175.9(6) . .
C2 C1 C6 C16 -179.2(6) . .
C7 C1 C6 C16 3.8(7) . .
C6 C1 C7 C12 70.4(6) . .
C2 C1 C7 C12 -106.5(6) . .
C6 C1 C7 C8 -102.5(6) . .
C2 C1 C7 C8 80.6(7) . .
C12 C7 C8 C9 -6.5(8) . .
C1 C7 C8 C9 166.3(5) . .
C7 C8 C9 C10 0.5(9) . .
C8 C9 C10 C11 5.1(8) . .
C8 C9 C10 C13 -167.2(6) . .
C9 C10 C11 C12 -4.6(8) . .
C13 C10 C11 C12 168.0(5) . .
C10 C11 C12 C7 -1.4(9) . .
C8 C7 C12 C11 7.0(8) . .
C1 C7 C12 C11 -166.2(5) . .
C9 C10 C13 C14 -42.3(10) . .
C11 C10 C13 C14 145.6(7) . .
C9 C10 C13 C15 137.0(7) . .
C11 C10 C13 C15 -35.1(9) . .
C15 C13 C14 C14 -5.2(9) . 4
C10 C13 C14 C14 174.0(5) . 4
C14 C13 C15 C15 5.2(9) . 4
C10 C13 C15 C15 -174.2(4) . 4
C5 C6 C16 C17 78.8(7) . .
C1 C6 C16 C17 -101.0(6) . .
C5 C6 C16 C21 -108.6(6) . .
C1 C6 C16 C21 71.7(6) . .
C21 C16 C17 C18 -4.7(8) . .
C6 C16 C17 C18 168.0(5) . .
C16 C17 C18 C19 0.0(9) . .
C17 C18 C19 C20 5.7(8) . .
C17 C18 C19 C22 -168.6(5) . .
C18 C19 C20 C21 -6.8(9) . .
C22 C19 C20 C21 167.6(5) . .
C19 C20 C21 C16 2.2(9) . .
C17 C16 C21 C20 3.7(8) . .
C6 C16 C21 C20 -169.3(5) . .
C20 C19 C22 C24 31.8(8) . .
C18 C19 C22 C24 -154.0(6) . .
C20 C19 C22 C23 -141.4(6) . .
C18 C19 C22 C23 32.7(8) . .
C24 C22 C23 C23 -3.6(7) . 4
C19 C22 C23 C23 170.0(4) . 4
C23 C22 C24 C24 3.6(7) . 4
C19 C22 C24 C24 -169.8(4) . 4
Cl1 C1S C1SA Cl2 -120.1(4) . .
Cl1 C1S C1SA Cl2 120.1(4) 4 .
Cl1 C1S C1SA Cl1 -119.9(9) 4 .
Cl2 C1S C1SA Cl1 120.1(4) . .
Cl1 C1S C1SA Cl1 119.9(9) . 4
Cl2 C1S C1SA Cl1 -120.1(4) . 4
Cl1 C1S Cl1 C1SA 70.8(16) 4 .
Cl2 C1S Cl1 C1SA -63.4(14) . .
Cl2 C1SA Cl1 C1S 60.3(16) . .
Cl1 C1SA Cl1 C1S -54.0(15) 4 .
Cl1 C1SA Cl2 C1S -55.6(14) . .
Cl1 C1SA Cl2 C1S 55.6(14) 4 .
Cl1 C1S Cl2 C1SA 67.7(10) . .
Cl1 C1S Cl2 C1SA -67.7(10) 4 .
